data_7124174
loop_
_publ_author_name
'Trofimova, Alina'
'LaFortune, James'
'Qu, Zheng-wang'
'Westcott, Stephen'
'Stephan, Douglas W.'

_publ_section_title
;
 1,1-Phosphinoboration of Diazomethanes
;
_journal_name_full 'Chemical Communications'
_journal_paper_doi 10.1039/C9CC06914C
_journal_year 2019
_chemical_formula_moiety 'C43 H40 B N2 P'
_chemical_formula_sum 'C43 H40 B N2 P'
_chemical_formula_weight 626.61
_space_group_crystal_system triclinic
_space_group_IT_number 2
_space_group_name_Hall '-P 1'
_space_group_name_H-M_alt 'P -1'
_symmetry_Int_Tables_number 2
_symmetry_space_group_name_Hall '-P 1'
_symmetry_space_group_name_H-M 'P -1'
_audit_creation_date 2019-08-19
_audit_creation_method
;
Olex2 1.2
(compiled 2018.05.29 svn.r3508 for OlexSys, GUI svn.r5506)
;
_audit_update_record
;
2019-08-23 deposited with the CCDC.    2019-09-16 downloaded from the CCDC.
;
_cell_angle_alpha 94.044(4)
_cell_angle_beta 94.334(4)
_cell_angle_gamma 96.359(4)
_cell_formula_units_Z 2
_cell_length_a 10.9419(8)
_cell_length_b 12.4455(10)
_cell_length_c 12.8932(9)
_cell_measurement_reflns_used 9878
_cell_measurement_temperature 150(2)
_cell_measurement_theta_max 28.86
_cell_measurement_theta_min 2.64
_cell_volume 1734.4(2)
_computing_molecular_graphics 'Olex2 (Dolomanov et al., 2009)'
_computing_publication_material 'Olex2 (Dolomanov et al., 2009)'
_computing_structure_refinement 'olex2.refine (Bourhis et al., 2015)'
_diffrn_ambient_temperature 150.15
_diffrn_measured_fraction_theta_full 0.9993
_diffrn_measured_fraction_theta_max 0.9993
_diffrn_measurement_device_type 'Bruker APEX-II CCD'
_diffrn_measurement_method '\f and \w scans'
_diffrn_radiation_type 'Mo K\a'
_diffrn_radiation_wavelength 0.71073
_diffrn_reflns_av_R_equivalents 0.0517
_diffrn_reflns_av_unetI/netI 0.0397
_diffrn_reflns_limit_h_max 14
_diffrn_reflns_limit_h_min -14
_diffrn_reflns_limit_k_max 16
_diffrn_reflns_limit_k_min -16
_diffrn_reflns_limit_l_max 17
_diffrn_reflns_limit_l_min -17
_diffrn_reflns_number 65691
_diffrn_reflns_theta_full 28.6988
_diffrn_reflns_theta_max 28.70
_diffrn_reflns_theta_min 1.65
_diffrn_standards_number 0
_exptl_absorpt_coefficient_mu 0.112
_exptl_absorpt_correction_type multi-scan
_exptl_crystal_colour yellow
_exptl_crystal_density_diffrn 1.1997
_exptl_crystal_description shard
_exptl_crystal_F_000 664.4375
_exptl_crystal_size_max 0.32
_exptl_crystal_size_mid 0.13
_exptl_crystal_size_min 0.08
_exptl_transmission_factor_max 0.7461
_exptl_transmission_factor_min 0.7103
_refine_diff_density_max 0.4034
_refine_diff_density_min -0.3426
_refine_diff_density_rms 0.0787
_refine_ls_d_res_high 0.7400
_refine_ls_d_res_low 12.3297
_refine_ls_goodness_of_fit_ref 1.0541
_refine_ls_hydrogen_treatment constr
_refine_ls_matrix_type full
_refine_ls_number_constraints 68
_refine_ls_number_parameters 430
_refine_ls_number_reflns 8961
_refine_ls_number_restraints 0
_refine_ls_restrained_S_all 1.0541
_refine_ls_R_factor_all 0.0713
_refine_ls_R_factor_gt 0.0459
_refine_ls_shift/su_max 0.0004
_refine_ls_shift/su_mean 0.0000
_refine_ls_structure_factor_coef Fsqd
_refine_ls_weighting_details 'w=1/[\s^2^(Fo^2^)+(0.0602P)^2^+0.6021P] where P=(Fo^2^+2Fc^2^)/3'
_refine_ls_weighting_scheme calc
_refine_ls_wR_factor_gt 0.1135
_refine_ls_wR_factor_ref 0.1315
_reflns_Friedel_coverage 0.0
_reflns_limit_h_max 14
_reflns_limit_h_min -14
_reflns_limit_k_max 16
_reflns_limit_k_min -16
_reflns_limit_l_max 17
_reflns_limit_l_min 0
_reflns_number_gt 6595
_reflns_number_total 8961
_reflns_threshold_expression I>=2u(I)
_cod_data_source_file c9cc06914c2.cif
_cod_data_source_block Ph2PBMes2+furanylNN
_cod_database_code 7124174
_olex2_refinement_description
;
1. Fixed Uiso
 At 1.2 times of:
  All C(H) groups
 At 1.5 times of:
  All C(H,H,H) groups
2.a Aromatic/amide H refined with riding coordinates:
 C2(H2), C3(H3), C4(H4), C5(H5), C6(H6), C8(H8), C9(H9), C10(H10), C11(H11),
 C12(H12), C15(H15), C17(H17), C24(H24), C26(H26), C33(H33), C34(H34), C35(H35),
  C36(H36), C39(H39), C40(H40), C41(H41), C42(H42)
2.b Idealised Me refined as rotating group:
 C19(H19a,H19b,H19c), C20(H20a,H20b,H20c), C21(H21a,H21b,H21c), C28(H28a,H28b,
 H28c), C29(H29a,H29b,H29c), C30(H30a,H30b,H30c)
;
_olex2_submission_special_instructions 'No special instructions were received'

loop_
_space_group_symop_id
_space_group_symop_operation_xyz
1 x,y,z
2 -x,-y,-z

loop_
_atom_site_label
_atom_site_type_symbol
_atom_site_fract_x
_atom_site_fract_y
_atom_site_fract_z
_atom_site_U_iso_or_equiv
_atom_site_adp_type
_atom_site_occupancy
_atom_site_refinement_flags_posn
P1 P 0.08980(4) 0.62733(3) 0.65786(3) 0.02530(10) Uani 1.000000 .
B1 B 0.29948(16) 0.76345(13) 0.62943(13) 0.0231(3) Uani 1.000000 .
N1 N 0.22365(11) 0.71406(10) 0.70380(9) 0.0227(3) Uani 1.000000 .
N2 N 0.27718(12) 0.68823(10) 0.80251(10) 0.0246(3) Uani 1.000000 .
C1 C 0.00155(15) 0.62272(13) 0.77298(12) 0.0277(3) Uani 1.000000 .
C2 C 0.00481(15) 0.71184(14) 0.84567(13) 0.0318(4) Uani 1.000000 .
H2 H 0.06045(15) 0.77493(14) 0.83979(13) 0.0381(4) Uiso 1.000000 R
C3 C -0.07228(17) 0.70942(16) 0.92647(14) 0.0400(4) Uani 1.000000 .
H3 H -0.06801(17) 0.77018(16) 0.97607(14) 0.0479(5) Uiso 1.000000 R
C4 C -0.1553(2) 0.61870(18) 0.93493(16) 0.0476(5) Uani 1.000000 .
H4 H -0.2072(2) 0.61651(18) 0.99077(16) 0.0572(6) Uiso 1.000000 R
C5 C -0.1621(2) 0.53142(17) 0.86148(18) 0.0516(5) Uani 1.000000 .
H5 H -0.2201(2) 0.46961(17) 0.86621(18) 0.0619(6) Uiso 1.000000 R
C6 C -0.08487(18) 0.53322(15) 0.78078(15) 0.0408(4) Uani 1.000000 .
H6 H -0.09101(18) 0.47290(15) 0.73046(15) 0.0489(5) Uiso 1.000000 R
C7 C 0.14734(14) 0.49453(12) 0.65161(13) 0.0281(3) Uani 1.000000 .
C8 C 0.16717(17) 0.45097(15) 0.55259(15) 0.0382(4) Uani 1.000000 .
H8 H 0.14844(17) 0.48930(15) 0.49334(15) 0.0459(5) Uiso 1.000000 R
C9 C 0.21420(19) 0.35176(17) 0.53956(18) 0.0515(5) Uani 1.000000 .
H9 H 0.22811(19) 0.32289(17) 0.47184(18) 0.0618(7) Uiso 1.000000 R
C10 C 0.24050(18) 0.29556(16) 0.6257(2) 0.0525(6) Uani 1.000000 .
H10 H 0.27251(18) 0.22789(16) 0.6171(2) 0.0630(7) Uiso 1.000000 R
C11 C 0.22043(17) 0.33741(15) 0.72411(18) 0.0455(5) Uani 1.000000 .
H11 H 0.23823(17) 0.29817(15) 0.78293(18) 0.0546(6) Uiso 1.000000 R
C12 C 0.17451(16) 0.43623(13) 0.73761(15) 0.0342(4) Uani 1.000000 .
H12 H 0.16136(16) 0.46462(13) 0.80568(15) 0.0410(4) Uiso 1.000000 R
C13 C 0.44017(14) 0.80717(12) 0.66209(11) 0.0225(3) Uani 1.000000 .
C14 C 0.52628(14) 0.73780(12) 0.69849(11) 0.0242(3) Uani 1.000000 .
C15 C 0.65011(15) 0.77782(13) 0.72210(12) 0.0272(3) Uani 1.000000 .
H15 H 0.70581(15) 0.73022(13) 0.74699(12) 0.0326(4) Uiso 1.000000 R
C16 C 0.69499(15) 0.88476(13) 0.71057(12) 0.0278(3) Uani 1.000000 .
C17 C 0.61150(15) 0.95226(12) 0.67263(12) 0.0267(3) Uani 1.000000 .
H17 H 0.64047(15) 1.02535(12) 0.66278(12) 0.0321(4) Uiso 1.000000 R
C18 C 0.48668(14) 0.91587(12) 0.64865(11) 0.0235(3) Uani 1.000000 .
C19 C 0.49282(16) 0.61786(13) 0.70809(14) 0.0321(4) Uani 1.000000 .
H19a H 0.5460(8) 0.57645(13) 0.6669(8) 0.0482(5) Uiso 1.000000 GR
H19b H 0.5045(11) 0.6026(2) 0.78149(18) 0.0482(5) Uiso 1.000000 GR
H19c H 0.4064(4) 0.5969(2) 0.6821(9) 0.0482(5) Uiso 1.000000 GR
C20 C 0.82899(16) 0.92646(16) 0.73987(15) 0.0399(4) Uani 1.000000 .
H20a H 0.8787(2) 0.8656(2) 0.7376(10) 0.0598(6) Uiso 1.000000 GR
H20b H 0.8573(4) 0.9783(8) 0.6905(6) 0.0598(6) Uiso 1.000000 GR
H20c H 0.8380(2) 0.9625(10) 0.8105(4) 0.0598(6) Uiso 1.000000 GR
C21 C 0.40382(16) 0.99681(13) 0.60920(12) 0.0291(3) Uani 1.000000 .
H21a H 0.45470(16) 1.0616(4) 0.5912(9) 0.0436(5) Uiso 1.000000 GR
H21b H 0.3521(8) 0.9640(3) 0.5472(5) 0.0436(5) Uiso 1.000000 GR
H21c H 0.3511(8) 1.0172(7) 0.6638(3) 0.0436(5) Uiso 1.000000 GR
C22 C 0.24084(14) 0.76677(12) 0.51245(11) 0.0241(3) Uani 1.000000 .
C23 C 0.29828(15) 0.71621(13) 0.43017(12) 0.0270(3) Uani 1.000000 .
C24 C 0.24999(16) 0.71828(13) 0.32693(12) 0.0304(3) Uani 1.000000 .
H24 H 0.28983(16) 0.68382(13) 0.27300(12) 0.0365(4) Uiso 1.000000 R
C25 C 0.14649(16) 0.76840(13) 0.29977(12) 0.0307(4) Uani 1.000000 .
C27 C 0.13526(15) 0.81815(13) 0.48440(12) 0.0264(3) Uani 1.000000 .
C26 C 0.09055(15) 0.81776(13) 0.37996(12) 0.0287(3) Uani 1.000000 .
H26 H 0.01934(15) 0.85257(13) 0.36351(12) 0.0345(4) Uiso 1.000000 R
C28 C 0.40965(17) 0.65633(15) 0.44904(14) 0.0361(4) Uani 1.000000 .
H28a H 0.4303(7) 0.6225(9) 0.3827(2) 0.0542(6) Uiso 1.000000 GR
H28b H 0.4798(4) 0.7075(2) 0.4797(9) 0.0542(6) Uiso 1.000000 GR
H28c H 0.3912(4) 0.6002(7) 0.4970(8) 0.0542(6) Uiso 1.000000 GR
C29 C 0.09714(19) 0.76861(17) 0.18706(13) 0.0419(4) Uani 1.000000 .
H29a H 0.1661(2) 0.7816(11) 0.14356(19) 0.0628(7) Uiso 1.000000 GR
H29b H 0.0500(11) 0.6983(4) 0.1642(3) 0.0628(7) Uiso 1.000000 GR
H29c H 0.0433(10) 0.8261(7) 0.1803(2) 0.0628(7) Uiso 1.000000 GR
C30 C 0.06706(17) 0.87758(15) 0.56359(13) 0.0342(4) Uani 1.000000 .
H30a H -0.0137(5) 0.8901(9) 0.5315(3) 0.0513(6) Uiso 1.000000 GR
H30b H 0.0556(11) 0.8339(5) 0.6232(5) 0.0513(6) Uiso 1.000000 GR
H30c H 0.1150(6) 0.9473(5) 0.5875(8) 0.0513(6) Uiso 1.000000 GR
C31 C 0.30871(14) 0.76546(12) 0.87430(11) 0.0233(3) Uani 1.000000 .
C32 C 0.37312(14) 0.73981(13) 0.97346(11) 0.0256(3) Uani 1.000000 .
C33 C 0.41136(16) 0.64259(14) 1.00297(13) 0.0327(4) Uani 1.000000 .
H33 H 0.39558(16) 0.57827(14) 0.95747(13) 0.0392(4) Uiso 1.000000 R
C34 C 0.47361(17) 0.64255(17) 1.10153(14) 0.0397(4) Uani 1.000000 .
H34 H 0.50074(17) 0.57720(17) 1.12342(14) 0.0476(5) Uiso 1.000000 R
C35 C 0.49635(16) 0.73576(18) 1.16758(13) 0.0405(4) Uani 1.000000 .
H35 H 0.53877(16) 0.73346(18) 1.23431(13) 0.0486(5) Uiso 1.000000 R
C36 C 0.45848(15) 0.83301(16) 1.13855(13) 0.0351(4) Uani 1.000000 .
H36 H 0.47454(15) 0.89698(16) 1.18451(13) 0.0421(5) Uiso 1.000000 R
C37 C 0.39652(14) 0.83446(13) 1.04063(11) 0.0260(3) Uani 1.000000 .
C38 C 0.34466(14) 0.92291(13) 0.98919(12) 0.0256(3) Uani 1.000000 .
C39 C 0.33873(16) 1.02917(14) 1.02621(14) 0.0339(4) Uani 1.000000 .
H39 H 0.37569(16) 1.05611(14) 1.09340(14) 0.0407(4) Uiso 1.000000 R
C40 C 0.27739(17) 1.09581(14) 0.96285(15) 0.0375(4) Uani 1.000000 .
H40 H 0.27280(17) 1.16908(14) 0.98684(15) 0.0451(5) Uiso 1.000000 R
C41 C 0.22304(17) 1.05603(14) 0.86512(15) 0.0356(4) Uani 1.000000 .
H41 H 0.17951(17) 1.10200(14) 0.82384(15) 0.0428(5) Uiso 1.000000 R
C42 C 0.23097(15) 0.95020(13) 0.82630(13) 0.0292(3) Uani 1.000000 .
H42 H 0.19493(15) 0.92433(13) 0.75855(13) 0.0351(4) Uiso 1.000000 R
C43 C 0.29245(14) 0.88288(12) 0.88819(12) 0.0245(3) Uani 1.000000 .

loop_
_atom_site_aniso_label
_atom_site_aniso_U_11
_atom_site_aniso_U_22
_atom_site_aniso_U_33
_atom_site_aniso_U_12
_atom_site_aniso_U_13
_atom_site_aniso_U_23
P1 0.0285(2) 0.0244(2) 0.02244(19) 0.00325(15) -0.00259(15) 0.00286(15)
B1 0.0301(9) 0.0173(7) 0.0232(8) 0.0082(6) 0.0022(7) 0.0012(6)
N1 0.0281(6) 0.0212(6) 0.0185(6) 0.0045(5) -0.0022(5) 0.0025(5)
N2 0.0283(7) 0.0242(6) 0.0219(6) 0.0046(5) 0.0002(5) 0.0050(5)
C1 0.0276(8) 0.0299(8) 0.0263(8) 0.0069(6) -0.0006(6) 0.0052(6)
C2 0.0283(8) 0.0320(9) 0.0353(9) 0.0073(7) -0.0005(7) 0.0020(7)
C3 0.0377(10) 0.0475(11) 0.0355(9) 0.0130(8) 0.0015(8) -0.0025(8)
C4 0.0496(12) 0.0555(12) 0.0419(11) 0.0115(10) 0.0187(9) 0.0078(9)
C5 0.0554(13) 0.0404(11) 0.0611(13) -0.0024(9) 0.0256(10) 0.0079(10)
C6 0.0442(10) 0.0335(9) 0.0438(10) -0.0016(8) 0.0113(8) -0.0010(8)
C7 0.0260(8) 0.0229(7) 0.0333(8) -0.0009(6) -0.0015(6) -0.0030(6)
C8 0.0358(9) 0.0374(10) 0.0384(10) 0.0008(7) -0.0006(7) -0.0090(8)
C9 0.0411(11) 0.0471(12) 0.0618(14) 0.0050(9) 0.0037(10) -0.0266(10)
C10 0.0377(11) 0.0299(10) 0.0881(17) 0.0098(8) -0.0021(11) -0.0090(10)
C11 0.0354(10) 0.0287(9) 0.0720(14) 0.0050(7) -0.0044(9) 0.0088(9)
C12 0.0333(9) 0.0268(8) 0.0418(10) 0.0019(7) -0.0008(7) 0.0046(7)
C13 0.0294(8) 0.0208(7) 0.0180(7) 0.0063(6) 0.0026(6) 0.0011(5)
C14 0.0317(8) 0.0202(7) 0.0217(7) 0.0077(6) 0.0037(6) 0.0013(5)
C15 0.0302(8) 0.0281(8) 0.0253(7) 0.0102(6) 0.0042(6) 0.0042(6)
C16 0.0296(8) 0.0310(8) 0.0240(7) 0.0052(6) 0.0066(6) 0.0033(6)
C17 0.0359(8) 0.0230(7) 0.0222(7) 0.0032(6) 0.0075(6) 0.0029(6)
C18 0.0343(8) 0.0207(7) 0.0170(7) 0.0080(6) 0.0046(6) 0.0018(5)
C19 0.0370(9) 0.0210(7) 0.0401(9) 0.0095(6) 0.0025(7) 0.0054(7)
C20 0.0307(9) 0.0420(10) 0.0478(11) 0.0022(7) 0.0056(8) 0.0109(8)
C21 0.0389(9) 0.0222(7) 0.0274(8) 0.0082(6) 0.0014(7) 0.0056(6)
C22 0.0292(8) 0.0224(7) 0.0208(7) 0.0026(6) 0.0019(6) 0.0026(6)
C23 0.0314(8) 0.0252(8) 0.0239(7) 0.0012(6) 0.0032(6) 0.0006(6)
C24 0.0362(9) 0.0309(8) 0.0225(7) -0.0031(7) 0.0064(6) -0.0023(6)
C25 0.0368(9) 0.0314(8) 0.0216(7) -0.0055(7) -0.0011(6) 0.0052(6)
C27 0.0314(8) 0.0256(7) 0.0226(7) 0.0031(6) 0.0016(6) 0.0048(6)
C26 0.0315(8) 0.0290(8) 0.0253(8) 0.0016(6) -0.0016(6) 0.0068(6)
C28 0.0399(10) 0.0400(10) 0.0298(9) 0.0141(8) 0.0048(7) -0.0045(7)
C29 0.0502(11) 0.0497(11) 0.0235(8) -0.0014(9) -0.0035(7) 0.0054(8)
C30 0.0417(10) 0.0379(9) 0.0265(8) 0.0192(8) 0.0006(7) 0.0063(7)
C31 0.0249(7) 0.0233(7) 0.0221(7) 0.0031(6) 0.0026(6) 0.0036(6)
C32 0.0242(7) 0.0314(8) 0.0223(7) 0.0042(6) 0.0036(6) 0.0058(6)
C33 0.0380(9) 0.0331(9) 0.0290(8) 0.0084(7) 0.0037(7) 0.0091(7)
C34 0.0374(10) 0.0540(12) 0.0326(9) 0.0163(8) 0.0048(7) 0.0185(8)
C35 0.0308(9) 0.0681(13) 0.0246(8) 0.0101(9) 0.0013(7) 0.0121(8)
C36 0.0287(8) 0.0516(11) 0.0243(8) 0.0037(7) 0.0017(6) 0.0000(7)
C37 0.0216(7) 0.0348(8) 0.0215(7) 0.0011(6) 0.0046(6) 0.0007(6)
C38 0.0236(7) 0.0288(8) 0.0239(7) 0.0002(6) 0.0057(6) 0.0005(6)
C39 0.0340(9) 0.0340(9) 0.0328(9) -0.0004(7) 0.0103(7) -0.0063(7)
C40 0.0419(10) 0.0244(8) 0.0473(10) 0.0036(7) 0.0166(8) -0.0041(7)
C41 0.0381(9) 0.0271(8) 0.0445(10) 0.0105(7) 0.0085(8) 0.0064(7)
C42 0.0339(8) 0.0248(8) 0.0294(8) 0.0045(6) 0.0027(7) 0.0029(6)
C43 0.0251(7) 0.0256(7) 0.0235(7) 0.0035(6) 0.0050(6) 0.0033(6)

loop_
_atom_type_symbol
_atom_type_scat_dispersion_real
_atom_type_scat_dispersion_imag
_atom_type_scat_Cromer_Mann_a1
_atom_type_scat_Cromer_Mann_a2
_atom_type_scat_Cromer_Mann_a3
_atom_type_scat_Cromer_Mann_a4
_atom_type_scat_Cromer_Mann_b1
_atom_type_scat_Cromer_Mann_b2
_atom_type_scat_Cromer_Mann_b3
_atom_type_scat_Cromer_Mann_b4
_atom_type_scat_Cromer_Mann_c
_atom_type_scat_source
_atom_type_scat_dispersion_source
N 0.00653 0.00323 12.21260 3.13220 2.01250 1.16630 0.00570 9.89330 28.99750 0.58260 -11.5290002823 'International Tables Volume C Table 6.1.1.4 (pp. 500-502)' 'Henke, Gullikson and Davis, At. Data and Nucl. Data Tables, 1993, 54, 2'
H 0.00000 0.00000 0.49300 0.32291 0.14019 0.04081 10.51090 26.12570 3.14236 57.79970 0.0030380000826 'International Tables Volume C Table 6.1.1.4 (pp. 500-502)' 'Henke, Gullikson and Davis, At. Data and Nucl. Data Tables, 1993, 54, 2'
C 0.00347 0.00161 2.31000 1.02000 1.58860 0.86500 20.84390 10.20750 0.56870 51.65120 0.215599998832 'International Tables Volume C Table 6.1.1.4 (pp. 500-502)' 'Henke, Gullikson and Davis, At. Data and Nucl. Data Tables, 1993, 54, 2'
B 0.00141 0.00067 2.05450 1.33260 1.09790 0.70680 23.21850 1.02100 60.34980 0.14030 -0.193200007081 'International Tables Volume C Table 6.1.1.4 (pp. 500-502)' 'Henke, Gullikson and Davis, At. Data and Nucl. Data Tables, 1993, 54, 2'
P 0.10434 0.09671 6.43450 4.17910 1.78000 1.49080 1.90670 27.15700 0.52600 68.16450 1.11489999294 'International Tables Volume C Table 6.1.1.4 (pp. 500-502)' 'Henke, Gullikson and Davis, At. Data and Nucl. Data Tables, 1993, 54, 2'

loop_
_geom_angle_atom_site_label_1
_geom_angle_atom_site_label_2
_geom_angle_atom_site_label_3
_geom_angle
C1 P1 N1 102.63(7)
C7 P1 N1 101.85(7)
C7 P1 C1 102.21(7)
C13 B1 N1 120.33(13)
C22 B1 N1 118.39(13)
C22 B1 C13 121.18(13)
B1 N1 P1 119.01(10)
N2 N1 P1 113.30(9)
N2 N1 B1 120.78(12)
C31 N2 N1 118.59(12)
C2 C1 P1 122.23(13)
C6 C1 P1 118.85(13)
C6 C1 C2 118.28(15)
H2 C2 C1 119.58(10)
C3 C2 C1 120.83(17)
C3 C2 H2 119.58(11)
H3 C3 C2 119.90(11)
C4 C3 C2 120.20(18)
C4 C3 H3 119.90(11)
H4 C4 C3 120.28(11)
C5 C4 C3 119.44(18)
C5 C4 H4 120.28(12)
H5 C5 C4 119.70(12)
C6 C5 C4 120.59(19)
C6 C5 H5 119.70(12)
C5 C6 C1 120.58(18)
H6 C6 C1 119.71(10)
H6 C6 C5 119.71(12)
C8 C7 P1 116.12(13)
C12 C7 P1 125.20(13)
C12 C7 C8 118.67(16)
H8 C8 C7 119.66(11)
C9 C8 C7 120.68(19)
C9 C8 H8 119.66(13)
H9 C9 C8 120.17(13)
C10 C9 C8 119.66(19)
C10 C9 H9 120.17(12)
H10 C10 C9 119.88(12)
C11 C10 C9 120.24(18)
C11 C10 H10 119.88(12)
H11 C11 C10 119.82(12)
C12 C11 C10 120.36(19)
C12 C11 H11 119.82(12)
C11 C12 C7 120.38(18)
H12 C12 C7 119.81(10)
H12 C12 C11 119.81(12)
C14 C13 B1 121.80(13)
C18 C13 B1 120.82(13)
C18 C13 C14 117.22(14)
C15 C14 C13 120.26(14)
C19 C14 C13 123.36(14)
C19 C14 C15 116.29(13)
H15 C15 C14 118.81(9)
C16 C15 C14 122.38(14)
C16 C15 H15 118.81(9)
C17 C16 C15 117.52(15)
C20 C16 C15 121.07(15)
C20 C16 C17 121.40(15)
H17 C17 C16 118.98(9)
C18 C17 C16 122.03(14)
C18 C17 H17 118.98(9)
C17 C18 C13 120.56(14)
C21 C18 C13 121.90(14)
C21 C18 C17 117.54(13)
H19a C19 C14 109.5
H19b C19 C14 109.5
H19b C19 H19a 109.5
H19c C19 C14 109.5
H19c C19 H19a 109.5
H19c C19 H19b 109.5
H20a C20 C16 109.5
H20b C20 C16 109.5
H20b C20 H20a 109.5
H20c C20 C16 109.5
H20c C20 H20a 109.5
H20c C20 H20b 109.5
H21a C21 C18 109.5
H21b C21 C18 109.5
H21b C21 H21a 109.5
H21c C21 C18 109.5
H21c C21 H21a 109.5
H21c C21 H21b 109.5
C23 C22 B1 118.43(13)
C27 C22 B1 124.52(13)
C27 C22 C23 117.04(13)
C24 C23 C22 119.93(15)
C28 C23 C22 122.63(14)
C28 C23 C24 117.42(14)
H24 C24 C23 118.56(10)
C25 C24 C23 122.88(15)
C25 C24 H24 118.56(9)
C26 C25 C24 117.19(14)
C29 C25 C24 121.18(16)
C29 C25 C26 121.62(16)
C26 C27 C22 120.78(14)
C30 C27 C22 122.69(13)
C30 C27 C26 116.52(14)
C27 C26 C25 122.17(15)
H26 C26 C25 118.91(9)
H26 C26 C27 118.91(10)
H28a C28 C23 109.5
H28b C28 C23 109.5
H28b C28 H28a 109.5
H28c C28 C23 109.5
H28c C28 H28a 109.5
H28c C28 H28b 109.5
H29a C29 C25 109.5
H29b C29 C25 109.5
H29b C29 H29a 109.5
H29c C29 C25 109.5
H29c C29 H29a 109.5
H29c C29 H29b 109.5
H30a C30 C27 109.5
H30b C30 C27 109.5
H30b C30 H30a 109.5
H30c C30 C27 109.5
H30c C30 H30a 109.5
H30c C30 H30b 109.5
C32 C31 N2 118.43(13)
C43 C31 N2 135.71(14)
C43 C31 C32 105.81(12)
C33 C32 C31 130.20(15)
C37 C32 C31 108.85(13)
C37 C32 C33 120.94(15)
H33 C33 C32 121.05(10)
C34 C33 C32 117.90(17)
C34 C33 H33 121.05(11)
H34 C34 C33 119.47(11)
C35 C34 C33 121.06(17)
C35 C34 H34 119.47(10)
H35 C35 C34 119.35(10)
C36 C35 C34 121.31(16)
C36 C35 H35 119.35(11)
H36 C36 C35 120.82(11)
C37 C36 C35 118.35(17)
C37 C36 H36 120.82(11)
C36 C37 C32 120.45(16)
C38 C37 C32 108.65(13)
C38 C37 C36 130.90(15)
C39 C38 C37 130.08(15)
C43 C38 C37 108.83(13)
C43 C38 C39 121.06(15)
H39 C39 C38 120.70(10)
C40 C39 C38 118.60(16)
C40 C39 H39 120.70(10)
H40 C40 C39 119.74(10)
C41 C40 C39 120.51(16)
C41 C40 H40 119.74(10)
H41 C41 C40 119.35(10)
C42 C41 C40 121.29(16)
C42 C41 H41 119.35(10)
H42 C42 C41 120.54(10)
C43 C42 C41 118.92(16)
C43 C42 H42 120.54(9)
C38 C43 C31 107.82(13)
C42 C43 C31 132.39(14)
C42 C43 C38 119.57(14)

loop_
_geom_bond_atom_site_label_1
_geom_bond_atom_site_label_2
_geom_bond_distance
P1 N1 1.7577(13)
P1 C1 1.8316(16)
P1 C7 1.8314(17)
B1 N1 1.441(2)
B1 C13 1.590(2)
B1 C22 1.599(2)
N1 N2 1.4328(17)
N2 C31 1.2854(19)
C1 C2 1.396(2)
C1 C6 1.394(2)
C2 H2 0.9500
C2 C3 1.389(2)
C3 H3 0.9500
C3 C4 1.385(3)
C4 H4 0.9500
C4 C5 1.382(3)
C5 H5 0.9500
C5 C6 1.389(3)
C6 H6 0.9500
C7 C8 1.393(2)
C7 C12 1.398(2)
C8 H8 0.9500
C8 C9 1.394(3)
C9 H9 0.9500
C9 C10 1.382(3)
C10 H10 0.9500
C10 C11 1.380(3)
C11 H11 0.9500
C11 C12 1.384(2)
C12 H12 0.9500
C13 C14 1.423(2)
C13 C18 1.419(2)
C14 C15 1.394(2)
C14 C19 1.513(2)
C15 H15 0.9500
C15 C16 1.389(2)
C16 C17 1.393(2)
C16 C20 1.511(2)
C17 H17 0.9500
C17 C18 1.395(2)
C18 C21 1.517(2)
C19 H19a 0.9800
C19 H19b 0.9800
C19 H19c 0.9800
C20 H20a 0.9800
C20 H20b 0.9800
C20 H20c 0.9800
C21 H21a 0.9800
C21 H21b 0.9800
C21 H21c 0.9800
C22 C23 1.418(2)
C22 C27 1.417(2)
C23 C24 1.398(2)
C23 C28 1.510(2)
C24 H24 0.9500
C24 C25 1.386(2)
C25 C26 1.382(2)
C25 C29 1.512(2)
C27 C26 1.397(2)
C27 C30 1.509(2)
C26 H26 0.9500
C28 H28a 0.9800
C28 H28b 0.9800
C28 H28c 0.9800
C29 H29a 0.9800
C29 H29b 0.9800
C29 H29c 0.9800
C30 H30a 0.9800
C30 H30b 0.9800
C30 H30c 0.9800
C31 C32 1.485(2)
C31 C43 1.492(2)
C32 C33 1.392(2)
C32 C37 1.400(2)
C33 H33 0.9500
C33 C34 1.396(2)
C34 H34 0.9500
C34 C35 1.377(3)
C35 H35 0.9500
C35 C36 1.389(3)
C36 H36 0.9500
C36 C37 1.389(2)
C37 C38 1.469(2)
C38 C39 1.384(2)
C38 C43 1.415(2)
C39 H39 0.9500
C39 C40 1.393(3)
C40 H40 0.9500
C40 C41 1.386(3)
C41 H41 0.9500
C41 C42 1.390(2)
C42 H42 0.9500
C42 C43 1.389(2)
